data_7707408
loop_
_publ_author_name
'Wang, Deqiang'
'Wang, Shichun'
'Li, Tongyu'
'Heng, Yi'
'Hou, Guohua'
'Zi, Guofu'
'Walter, Marc D.'

_publ_section_title
;
 Reactivity studies involving a Lewis base supported terminal uranium
 phosphinidene metallocene
 [\h<sup>5</sup>-1,3-(Me<sub>3</sub>C)<sub>2</sub>C<sub>5</sub>H<sub>3</sub>]<sub>2</sub>U([double
 bond, length as
 m-dash]P-2,4,6-<sup>i</sup>Pr<sub>3</sub>C<sub>6</sub>H<sub>2</sub>)(OPMe<sub>3</sub>).
;
_journal_issue 24
_journal_name_full 'Dalton transactions (Cambridge, England : 2003)'
_journal_page_first 8349
_journal_page_last 8363
_journal_paper_doi 10.1039/d1dt00742d
_journal_volume 50
_journal_year 2021
_chemical_formula_moiety 'C51 H85 N O P2 U'
_chemical_formula_sum 'C51 H85 N O P2 U'
_chemical_formula_weight 1028.16
_space_group_crystal_system triclinic
_space_group_IT_number 2
_space_group_name_Hall '-P 1'
_space_group_name_H-M_alt 'P -1'
_atom_sites_solution_hydrogens geom
_audit_creation_date 2018-03-14
_audit_creation_method
;
Olex2 1.2
(compiled 2017.03.28 svn.r3405 for OlexSys, GUI svn.r5337)
;
_audit_update_record
;
2020-11-08 deposited with the CCDC.	2021-05-18 downloaded from the CCDC.
;
_cell_angle_alpha 92.421(2)
_cell_angle_beta 101.441(3)
_cell_angle_gamma 106.280(3)
_cell_formula_units_Z 2
_cell_length_a 11.6056(4)
_cell_length_b 15.4804(4)
_cell_length_c 15.8055(4)
_cell_measurement_reflns_used 9607
_cell_measurement_temperature 100.01(10)
_cell_measurement_theta_max 72.8640
_cell_measurement_theta_min 4.0560
_cell_volume 2657.10(14)
_computing_cell_refinement 'CrysAlisPro 1.171.39.32a (Rigaku OD, 2017)'
_computing_data_collection 'CrysAlisPro 1.171.39.32a (Rigaku OD, 2017)'
_computing_data_reduction 'CrysAlisPro 1.171.39.32a (Rigaku OD, 2017)'
_computing_molecular_graphics 'Olex2 (Dolomanov et al., 2009)'
_computing_publication_material 'Olex2 (Dolomanov et al., 2009)'
_computing_structure_refinement 'ShelXL (Sheldrick, 2015)'
_diffrn_ambient_environment N~2~
_diffrn_ambient_temperature 100.01(10)
_diffrn_detector 'CCD plate'
_diffrn_detector_area_resol_mean 5.3127
_diffrn_detector_type AtlasS2
_diffrn_measured_fraction_theta_full 0.999
_diffrn_measured_fraction_theta_max 0.964
_diffrn_measurement_details
;
List of Runs (angles in degrees, time in seconds):

  # Type    Start    End  Width  t~exp~   \w     \q     \k     \f   Frames
#--------------------------------------------------------------------------
  1  \w    -71.00  28.00   1.00    1.00    --  -39.74  77.00-120.00   99
  2  \w   -105.00 -15.00   1.00    1.00    --  -39.74 -37.00 -30.00   90
  3  \w    -62.00  35.00   1.00    1.00    --  -39.74  37.00 150.00   97
  4  \w     58.00 126.00   1.00    1.00    --   39.74 178.00  30.00   68
  5  \w     90.00 126.00   1.00    1.00    --   39.74 178.00-150.00   36
  6  \w     36.00 111.00   1.00    2.00    --  107.19 -61.00 -30.00   75
  7  \w     26.00 101.00   1.00    2.00    --  107.19 -94.00 -30.00   75
  8  \w     98.00 125.00   1.00    2.00    --  107.19 -77.00  90.00   27
  9  \w     96.00 135.00   1.00    2.00    --  107.19 125.00-120.00   39
 10  \w     83.00 178.00   1.00    2.00    --  107.19  45.00 -60.00   95
 11  \w     40.00 116.00   1.00    2.00    --  107.19 -30.00 120.00   76
 12  \w    123.00 177.00   1.00    2.00    --  107.19 125.00 -90.00   54
 13  \w     38.00  65.00   1.00    2.00    --  107.19-125.00 120.00   27
 14  \w     80.00 115.00   1.00    2.00    --  107.19-125.00 120.00   35
 15  \w     97.00 170.00   1.00    2.00    --  107.19 125.00  30.00   73
 16  \w     61.00 121.00   1.00    2.00    --  107.19-125.00 -90.00   60
 17  \w     31.00  70.00   1.00    2.00    --  107.19 -77.00  90.00   39
 18  \w     27.00 159.00   1.00    2.00    --  107.19 -15.00 -90.00  132
;
_diffrn_measurement_device 'four-circle diffractometer'
_diffrn_measurement_device_type 'SuperNova, Dual, Cu at home/near, AtlasS2'
_diffrn_measurement_method '\w scans'
_diffrn_orient_matrix_type 'CrysAlisPro convention (1999,Acta A55,543-557)'
_diffrn_orient_matrix_UB_11 -0.0664647000
_diffrn_orient_matrix_UB_12 0.0284446000
_diffrn_orient_matrix_UB_13 -0.0836875000
_diffrn_orient_matrix_UB_21 -0.1081497000
_diffrn_orient_matrix_UB_22 0.0007010000
_diffrn_orient_matrix_UB_23 0.0426750000
_diffrn_orient_matrix_UB_31 0.0630459000
_diffrn_orient_matrix_UB_32 0.1002804000
_diffrn_orient_matrix_UB_33 0.0342486000
_diffrn_radiation_monochromator mirror
_diffrn_radiation_probe x-ray
_diffrn_radiation_type CuK\a
_diffrn_radiation_wavelength 1.54184
_diffrn_reflns_av_R_equivalents 0.0442
_diffrn_reflns_av_unetI/netI 0.0597
_diffrn_reflns_Laue_measured_fraction_full 0.999
_diffrn_reflns_Laue_measured_fraction_max 0.964
_diffrn_reflns_limit_h_max 14
_diffrn_reflns_limit_h_min -14
_diffrn_reflns_limit_k_max 18
_diffrn_reflns_limit_k_min -13
_diffrn_reflns_limit_l_max 19
_diffrn_reflns_limit_l_min -18
_diffrn_reflns_number 18901
_diffrn_reflns_point_group_measured_fraction_full 0.999
_diffrn_reflns_point_group_measured_fraction_max 0.964
_diffrn_reflns_theta_full 67.684
_diffrn_reflns_theta_max 73.432
_diffrn_reflns_theta_min 3.923
_diffrn_source 'micro-focus sealed X-ray tube'
_diffrn_source_type 'SuperNova (Cu) X-ray Source'
_exptl_absorpt_coefficient_mu 9.400
_exptl_absorpt_correction_T_max 1.00000
_exptl_absorpt_correction_T_min 0.51242
_exptl_absorpt_correction_type multi-scan
_exptl_absorpt_process_details
;
CrysAlisPro 1.171.39.32a (Rigaku Oxford Diffraction, 2017)
Empirical absorption correction using spherical harmonics,
 implemented in SCALE3 ABSPACK scaling algorithm.
;
_exptl_crystal_colour brown
_exptl_crystal_colour_primary brown
_exptl_crystal_density_diffrn 1.285
_exptl_crystal_description block
_exptl_crystal_F_000 1056
_exptl_crystal_size_max 0.25
_exptl_crystal_size_mid 0.15
_exptl_crystal_size_min 0.15
_refine_diff_density_max 1.884
_refine_diff_density_min -2.430
_refine_diff_density_rms 0.127
_refine_ls_extinction_method none
_refine_ls_goodness_of_fit_ref 1.030
_refine_ls_hydrogen_treatment constr
_refine_ls_matrix_type full
_refine_ls_number_parameters 526
_refine_ls_number_reflns 10311
_refine_ls_number_restraints 24
_refine_ls_restrained_S_all 1.037
_refine_ls_R_factor_all 0.0457
_refine_ls_R_factor_gt 0.0418
_refine_ls_shift/su_max 0.002
_refine_ls_shift/su_mean 0.000
_refine_ls_structure_factor_coef Fsqd
_refine_ls_weighting_details 'w=1/[\s^2^(Fo^2^)+(0.0459P)^2^+5.0041P] where P=(Fo^2^+2Fc^2^)/3'
_refine_ls_weighting_scheme calc
_refine_ls_wR_factor_gt 0.0994
_refine_ls_wR_factor_ref 0.1027
_reflns_Friedel_coverage 0.000
_reflns_number_gt 9531
_reflns_number_total 10311
_reflns_threshold_expression 'I > 2\s(I)'
_cod_data_source_file d1dt00742d2.cif
_cod_data_source_block compound13
_cod_depositor_comments 'Adding full bibliography for 7707402--7707416.cif.'
_cod_database_code 7707408
_shelx_shelxl_version_number 2014/7
_chemical_oxdiff_formula C1H1N1O1P1U1
_shelx_space_group_comment
;
The symmetry employed for this shelxl refinement is uniquely defined
by the following loop, which should always be used as a source of
symmetry information in preference to the above space-group names.
They are only intended as comments.
;
_reflns_odcompleteness_completeness 99.94
_reflns_odcompleteness_iscentric 1
_reflns_odcompleteness_theta 66.97
_olex2_refinement_description
;
1. Fixed Uiso
 At 1.2 times of:
  All C(H) groups, All C(H,H) groups
 At 1.5 times of:
  All C(H,H,H) groups
2. Uiso/Uaniso restraints and constraints
Uanis(C11) \\sim Ueq, Uanis(C43) \\sim Ueq, Uanis(C44) \\sim Ueq, Uanis(C45)
\\sim Ueq: with sigma of 0.01 and sigma for terminal atoms of 0.02
3.a Ternary CH refined with riding coordinates:
 C28(H28), C40(H40), C43(H43), C46(H46)
3.b Secondary CH2 refined with riding coordinates:
 C29(H29A,H29B), C30(H30A,H30B), C31(H31A,H31B), C32(H32A,H32B), C33(H33A,H33B)
3.c Aromatic/amide H refined with riding coordinates:
 C2(H2), C4(H4), C5(H5), C15(H15), C17(H17), C18(H18), C36(H36), C38(H38)
3.d Idealised Me refined as rotating group:
 C7(H7A,H7B,H7C), C8(H8A,H8B,H8C), C9(H9A,H9B,H9C), C11(H11A,H11B,H11C),
 C12(H12A,H12B,H12C), C13(H13A,H13B,H13C), C20(H20A,H20B,H20C), C21(H21A,H21B,
 H21C), C22(H22A,H22B,H22C), C24(H24A,H24B,H24C), C25(H25A,H25B,H25C), C26(H26A,
 H26B,H26C), C41(H41A,H41B,H41C), C42(H42A,H42B,H42C), C44(H44A,H44B,H44C),
 C45(H45A,H45B,H45C), C47(H47A,H47B,H47C), C48(H48A,H48B,H48C), C49(H49A,H49B,
 H49C), C50(H50A,H50B,H50C), C51(H51A,H51B,H51C)
;
_olex2_submission_special_instructions 'No special instructions were received'
_oxdiff_exptl_absorpt_empirical_details
;
Empirical correction (ABSPACK) includes:
- Absorption correction using spherical harmonics
- Frame scaling
;
_oxdiff_exptl_absorpt_empirical_full_max 2.044
_oxdiff_exptl_absorpt_empirical_full_min 0.656

loop_
_space_group_symop_operation_xyz
'x, y, z'
'-x, -y, -z'

loop_
_atom_site_label
_atom_site_type_symbol
_atom_site_fract_x
_atom_site_fract_y
_atom_site_fract_z
_atom_site_U_iso_or_equiv
_atom_site_adp_type
_atom_site_occupancy
_atom_site_site_symmetry_order
_atom_site_calc_flag
_atom_site_refinement_flags_posn
_atom_site_refinement_flags_adp
_atom_site_refinement_flags_occupancy
_atom_site_disorder_assembly
_atom_site_disorder_group
C1 C 0.5696(5) 0.2454(3) 0.9539(4) 0.0295(11) Uani 1 1 d . . . . .
C2 C 0.4902(6) 0.1691(4) 0.9021(4) 0.0396(13) Uani 1 1 d . . . . .
H2 H 0.4068 0.1611 0.8813 0.048 Uiso 1 1 calc R . . . .
C3 C 0.5489(6) 0.1060(4) 0.8848(4) 0.0387(14) Uani 1 1 d . . . . .
C4 C 0.6760(7) 0.1457(5) 0.9289(5) 0.0491(16) Uani 1 1 d . . . . .
H4 H 0.7388 0.1192 0.9298 0.059 Uiso 1 1 calc R . . . .
C5 C 0.6889(6) 0.2313(4) 0.9701(4) 0.0406(13) Uani 1 1 d . . . . .
H5 H 0.7616 0.2716 1.0020 0.049 Uiso 1 1 calc R . . . .
C6 C 0.5430(8) 0.3199(4) 1.0035(4) 0.0485(18) Uani 1 1 d . . . . .
C7 C 0.6455(9) 0.4047(4) 1.0276(5) 0.063(2) Uani 1 1 d . . . . .
H7A H 0.7143 0.3929 1.0649 0.095 Uiso 1 1 calc GR . . . .
H7B H 0.6196 0.4487 1.0575 0.095 Uiso 1 1 calc GR . . . .
H7C H 0.6693 0.4275 0.9762 0.095 Uiso 1 1 calc GR . . . .
C8 C 0.5016(8) 0.2847(4) 1.0856(5) 0.0532(19) Uani 1 1 d . . . . .
H8A H 0.4314 0.2320 1.0693 0.080 Uiso 1 1 calc GR . . . .
H8B H 0.4802 0.3308 1.1160 0.080 Uiso 1 1 calc GR . . . .
H8C H 0.5676 0.2692 1.1226 0.080 Uiso 1 1 calc GR . . . .
C9 C 0.4298(8) 0.3421(5) 0.9445(6) 0.062(2) Uani 1 1 d . . . . .
H9A H 0.4501 0.3605 0.8907 0.093 Uiso 1 1 calc GR . . . .
H9B H 0.4109 0.3902 0.9741 0.093 Uiso 1 1 calc GR . . . .
H9C H 0.3596 0.2892 0.9330 0.093 Uiso 1 1 calc GR . . . .
C10 C 0.5000(8) 0.0094(4) 0.8427(4) 0.0503(18) Uani 1 1 d . . . . .
C11 C 0.3898(12) -0.0398(6) 0.8775(8) 0.121(5) Uani 1 1 d . U . . .
H11A H 0.4102 -0.0304 0.9398 0.182 Uiso 1 1 calc GR . . . .
H11B H 0.3672 -0.1033 0.8592 0.182 Uiso 1 1 calc GR . . . .
H11C H 0.3221 -0.0169 0.8558 0.182 Uiso 1 1 calc GR . . . .
C12 C 0.5962(13) -0.0409(6) 0.8604(6) 0.098(4) Uani 1 1 d . . . . .
H12A H 0.6668 -0.0099 0.8388 0.148 Uiso 1 1 calc GR . . . .
H12B H 0.5623 -0.1013 0.8319 0.148 Uiso 1 1 calc GR . . . .
H12C H 0.6204 -0.0431 0.9218 0.148 Uiso 1 1 calc GR . . . .
C13 C 0.4622(7) 0.0107(5) 0.7442(5) 0.0570(19) Uani 1 1 d . . . . .
H13A H 0.4039 0.0444 0.7317 0.086 Uiso 1 1 calc GR . . . .
H13B H 0.4255 -0.0501 0.7170 0.086 Uiso 1 1 calc GR . . . .
H13C H 0.5335 0.0388 0.7221 0.086 Uiso 1 1 calc GR . . . .
C14 C 0.7665(5) 0.2168(3) 0.6675(3) 0.0285(11) Uani 1 1 d . . . . .
C15 C 0.8340(5) 0.3052(4) 0.7074(4) 0.0346(12) Uani 1 1 d . . . . .
H15 H 0.8385 0.3580 0.6805 0.041 Uiso 1 1 calc R . . . .
C16 C 0.8930(5) 0.3017(4) 0.7930(4) 0.0366(13) Uani 1 1 d . . . . .
C17 C 0.8604(6) 0.2105(4) 0.8089(4) 0.0421(14) Uani 1 1 d . . . . .
H17 H 0.8867 0.1882 0.8606 0.051 Uiso 1 1 calc R . . . .
C18 C 0.7814(6) 0.1580(4) 0.7334(4) 0.0382(13) Uani 1 1 d . . . . .
H18 H 0.7451 0.0957 0.7276 0.046 Uiso 1 1 calc R . . . .
C19 C 0.7129(5) 0.1864(4) 0.5724(3) 0.0313(12) Uani 1 1 d . . . . .
C20 C 0.5851(6) 0.1178(4) 0.5557(4) 0.0393(14) Uani 1 1 d . . . . .
H20A H 0.5887 0.0671 0.5879 0.059 Uiso 1 1 calc GR . . . .
H20B H 0.5575 0.0976 0.4949 0.059 Uiso 1 1 calc GR . . . .
H20C H 0.5287 0.1458 0.5739 0.059 Uiso 1 1 calc GR . . . .
C21 C 0.7029(5) 0.2688(4) 0.5226(4) 0.0348(12) Uani 1 1 d . . . . .
H21A H 0.6525 0.2986 0.5464 0.052 Uiso 1 1 calc GR . . . .
H21B H 0.6666 0.2487 0.4624 0.052 Uiso 1 1 calc GR . . . .
H21C H 0.7836 0.3103 0.5280 0.052 Uiso 1 1 calc GR . . . .
C22 C 0.7992(6) 0.1441(4) 0.5358(4) 0.0430(14) Uani 1 1 d . . . . .
H22A H 0.8787 0.1878 0.5437 0.065 Uiso 1 1 calc GR . . . .
H22B H 0.7663 0.1253 0.4750 0.065 Uiso 1 1 calc GR . . . .
H22C H 0.8069 0.0926 0.5657 0.065 Uiso 1 1 calc GR . . . .
C23 C 0.9934(6) 0.3767(5) 0.8539(5) 0.0485(17) Uani 1 1 d . . . . .
C24 C 1.1176(6) 0.3625(5) 0.8491(6) 0.058(2) Uani 1 1 d . . . . .
H24A H 1.1203 0.3051 0.8685 0.087 Uiso 1 1 calc GR . . . .
H24B H 1.1828 0.4099 0.8855 0.087 Uiso 1 1 calc GR . . . .
H24C H 1.1275 0.3638 0.7902 0.087 Uiso 1 1 calc GR . . . .
C25 C 0.9764(7) 0.3795(6) 0.9457(5) 0.061(2) Uani 1 1 d . . . . .
H25A H 0.8994 0.3907 0.9470 0.092 Uiso 1 1 calc GR . . . .
H25B H 1.0424 0.4270 0.9811 0.092 Uiso 1 1 calc GR . . . .
H25C H 0.9765 0.3226 0.9675 0.092 Uiso 1 1 calc GR . . . .
C26 C 0.9956(6) 0.4705(4) 0.8240(5) 0.0530(18) Uani 1 1 d . . . . .
H26A H 1.0138 0.4737 0.7674 0.079 Uiso 1 1 calc GR . . . .
H26B H 1.0577 0.5165 0.8642 0.079 Uiso 1 1 calc GR . . . .
H26C H 0.9168 0.4799 0.8219 0.079 Uiso 1 1 calc GR . . . .
C27 C 0.3935(5) 0.2580(3) 0.6322(4) 0.0302(11) Uani 1 1 d . . . . .
C28 C 0.2629(6) 0.1992(4) 0.6351(5) 0.0490(17) Uani 1 1 d . . . . .
H28 H 0.2061 0.2251 0.5975 0.059 Uiso 1 1 calc R . . . .
C29 C 0.2336(9) 0.2028(6) 0.7196(8) 0.097(4) Uani 1 1 d . . . . .
H29A H 0.2400 0.2649 0.7377 0.116 Uiso 1 1 calc R . . . .
H29B H 0.2948 0.1852 0.7608 0.116 Uiso 1 1 calc R . . . .
C30 C 0.1060(7) 0.1428(5) 0.7243(6) 0.062(2) Uani 1 1 d . . . . .
H30A H 0.0990 0.1417 0.7844 0.074 Uiso 1 1 calc R . . . .
H30B H 0.0437 0.1678 0.6936 0.074 Uiso 1 1 calc R . . . .
C31 C 0.0845(8) 0.0481(5) 0.6848(7) 0.075(3) Uani 1 1 d . . . . .
H31A H 0.1324 0.0186 0.7246 0.090 Uiso 1 1 calc R . . . .
H31B H -0.0016 0.0151 0.6789 0.090 Uiso 1 1 calc R . . . .
C32 C 0.1149(10) 0.0408(6) 0.6018(7) 0.094(4) Uani 1 1 d . . . . .
H32A H 0.0514 0.0535 0.5586 0.113 Uiso 1 1 calc R . . . .
H32B H 0.1128 -0.0213 0.5880 0.113 Uiso 1 1 calc R . . . .
C33 C 0.2380(7) 0.1017(4) 0.5931(5) 0.0482(17) Uani 1 1 d . . . . .
H33A H 0.2399 0.1033 0.5320 0.058 Uiso 1 1 calc R . . . .
H33B H 0.3026 0.0771 0.6206 0.058 Uiso 1 1 calc R . . . .
C34 C 0.2701(5) 0.3071(4) 0.4746(4) 0.0329(12) Uani 1 1 d . . . . .
C35 C 0.1814(5) 0.3505(4) 0.4851(4) 0.0333(12) Uani 1 1 d . . . . .
C36 C 0.0742(6) 0.3343(4) 0.4210(4) 0.0426(14) Uani 1 1 d . . . . .
H36 H 0.0165 0.3636 0.4285 0.051 Uiso 1 1 calc R . . . .
C37 C 0.0505(6) 0.2758(5) 0.3463(4) 0.0481(16) Uani 1 1 d . . . . .
C38 C 0.1385(6) 0.2337(4) 0.3367(4) 0.0413(14) Uani 1 1 d . . . . .
H38 H 0.1240 0.1941 0.2872 0.050 Uiso 1 1 calc R . . . .
C39 C 0.2476(5) 0.2482(4) 0.3981(4) 0.0324(12) Uani 1 1 d . . . . .
C40 C 0.2023(5) 0.4165(4) 0.5646(4) 0.0330(12) Uani 1 1 d . . . . .
H40 H 0.2569 0.3991 0.6120 0.040 Uiso 1 1 calc R . . . .
C41 C 0.0857(6) 0.4160(5) 0.5956(4) 0.0448(15) Uani 1 1 d . . . . .
H41A H 0.0341 0.4395 0.5534 0.067 Uiso 1 1 calc GR . . . .
H41B H 0.1074 0.4530 0.6500 0.067 Uiso 1 1 calc GR . . . .
H41C H 0.0423 0.3551 0.6030 0.067 Uiso 1 1 calc GR . . . .
C42 C 0.2694(7) 0.5123(4) 0.5473(5) 0.0461(16) Uani 1 1 d . . . . .
H42A H 0.3481 0.5134 0.5361 0.069 Uiso 1 1 calc GR . . . .
H42B H 0.2808 0.5539 0.5972 0.069 Uiso 1 1 calc GR . . . .
H42C H 0.2213 0.5295 0.4978 0.069 Uiso 1 1 calc GR . . . .
C43 C -0.0691(8) 0.2562(8) 0.2781(5) 0.072(2) Uani 1 1 d . U . . .
H43 H -0.0858 0.1905 0.2769 0.087 Uiso 1 1 calc R . . . .
C44 C -0.1751(8) 0.2560(9) 0.3079(6) 0.102(4) Uani 1 1 d . U . . .
H44A H -0.1856 0.2149 0.3514 0.153 Uiso 1 1 calc GR . . . .
H44B H -0.2454 0.2373 0.2603 0.153 Uiso 1 1 calc GR . . . .
H44C H -0.1668 0.3159 0.3323 0.153 Uiso 1 1 calc GR . . . .
C45 C -0.0601(9) 0.2567(10) 0.1912(6) 0.104(4) Uani 1 1 d . U . . .
H45A H -0.0136 0.3159 0.1815 0.156 Uiso 1 1 calc GR . . . .
H45B H -0.1410 0.2411 0.1545 0.156 Uiso 1 1 calc GR . . . .
H45C H -0.0194 0.2134 0.1778 0.156 Uiso 1 1 calc GR . . . .
C46 C 0.3414(5) 0.2018(4) 0.3813(4) 0.0345(12) Uani 1 1 d . . . . .
H46 H 0.3929 0.1997 0.4380 0.041 Uiso 1 1 calc R . . . .
C47 C 0.2849(6) 0.1034(4) 0.3393(5) 0.0457(15) Uani 1 1 d . . . . .
H47A H 0.2330 0.0692 0.3740 0.069 Uiso 1 1 calc GR . . . .
H47B H 0.3496 0.0769 0.3355 0.069 Uiso 1 1 calc GR . . . .
H47C H 0.2371 0.1027 0.2821 0.069 Uiso 1 1 calc GR . . . .
C48 C 0.4260(6) 0.2578(4) 0.3284(5) 0.0431(14) Uani 1 1 d . . . . .
H48A H 0.3783 0.2632 0.2730 0.065 Uiso 1 1 calc GR . . . .
H48B H 0.4863 0.2284 0.3202 0.065 Uiso 1 1 calc GR . . . .
H48C H 0.4667 0.3169 0.3588 0.065 Uiso 1 1 calc GR . . . .
C49 C 0.7377(6) 0.5918(4) 0.8549(4) 0.0374(13) Uani 1 1 d . . . . .
H49A H 0.8244 0.5992 0.8646 0.056 Uiso 1 1 calc GR . . . .
H49B H 0.7122 0.5855 0.9091 0.056 Uiso 1 1 calc GR . . . .
H49C H 0.7207 0.6438 0.8306 0.056 Uiso 1 1 calc GR . . . .
C50 C 0.7036(6) 0.5093(4) 0.6808(4) 0.0358(13) Uani 1 1 d . . . . .
H50A H 0.6895 0.5637 0.6602 0.054 Uiso 1 1 calc GR . . . .
H50B H 0.6577 0.4588 0.6387 0.054 Uiso 1 1 calc GR . . . .
H50C H 0.7897 0.5147 0.6899 0.054 Uiso 1 1 calc GR . . . .
C51 C 0.4964(6) 0.4865(4) 0.7599(4) 0.0343(12) Uani 1 1 d . . . . .
H51A H 0.4694 0.4849 0.8136 0.051 Uiso 1 1 calc GR . . . .
H51B H 0.4492 0.4327 0.7222 0.051 Uiso 1 1 calc GR . . . .
H51C H 0.4851 0.5387 0.7327 0.051 Uiso 1 1 calc GR . . . .
N1 N 0.4905(5) 0.2548(3) 0.6951(3) 0.0321(10) Uani 1 1 d . . . . .
O1 O 0.6786(4) 0.4096(2) 0.8209(2) 0.0318(8) Uani 1 1 d . . . . .
P1 P 0.41947(13) 0.33112(9) 0.55341(9) 0.0316(3) Uani 1 1 d . . . . .
P2 P 0.65513(14) 0.49221(8) 0.78091(9) 0.0291(3) Uani 1 1 d . . . . .
U1 U 0.63547(2) 0.25222(2) 0.79009(2) 0.02740(7) Uani 1 1 d . . . . .

loop_
_atom_site_aniso_label
_atom_site_aniso_U_11
_atom_site_aniso_U_22
_atom_site_aniso_U_33
_atom_site_aniso_U_23
_atom_site_aniso_U_13
_atom_site_aniso_U_12
C1 0.038(3) 0.022(2) 0.029(3) 0.004(2) 0.016(2) 0.005(2)
C2 0.043(3) 0.038(3) 0.033(3) 0.009(2) 0.004(3) 0.006(3)
C3 0.058(4) 0.026(3) 0.034(3) 0.003(2) 0.023(3) 0.007(3)
C4 0.056(4) 0.047(4) 0.052(4) 0.008(3) 0.015(3) 0.024(3)
C5 0.041(3) 0.041(3) 0.039(3) 0.004(3) 0.005(3) 0.013(3)
C6 0.088(5) 0.027(3) 0.044(4) 0.007(2) 0.045(4) 0.016(3)
C7 0.111(7) 0.032(3) 0.045(4) -0.002(3) 0.041(4) 0.002(4)
C8 0.091(6) 0.039(3) 0.044(4) 0.010(3) 0.043(4) 0.023(3)
C9 0.085(6) 0.062(4) 0.067(5) 0.034(4) 0.043(5) 0.042(4)
C10 0.086(5) 0.023(3) 0.041(4) 0.003(2) 0.029(4) 0.004(3)
C11 0.157(10) 0.056(5) 0.124(9) -0.043(5) 0.100(8) -0.052(6)
C12 0.210(13) 0.064(5) 0.049(5) 0.020(4) 0.027(7) 0.084(7)
C13 0.055(4) 0.059(4) 0.046(4) -0.012(3) 0.001(3) 0.010(3)
C14 0.033(3) 0.027(2) 0.026(3) 0.001(2) 0.009(2) 0.008(2)
C15 0.035(3) 0.030(3) 0.037(3) -0.006(2) 0.016(2) 0.003(2)
C16 0.036(3) 0.037(3) 0.037(3) -0.008(2) 0.011(3) 0.011(2)
C17 0.053(4) 0.043(3) 0.034(3) 0.002(3) 0.013(3) 0.018(3)
C18 0.051(4) 0.031(3) 0.030(3) 0.001(2) 0.009(3) 0.008(2)
C19 0.042(3) 0.029(3) 0.024(3) -0.002(2) 0.013(2) 0.009(2)
C20 0.041(3) 0.037(3) 0.035(3) -0.008(2) 0.010(3) 0.003(2)
C21 0.037(3) 0.039(3) 0.028(3) 0.002(2) 0.008(2) 0.010(2)
C22 0.046(3) 0.045(3) 0.042(3) -0.005(3) 0.014(3) 0.016(3)
C23 0.035(3) 0.061(4) 0.043(4) -0.016(3) 0.008(3) 0.008(3)
C24 0.037(4) 0.056(4) 0.073(5) -0.014(4) 0.005(4) 0.009(3)
C25 0.052(4) 0.075(5) 0.045(4) -0.019(4) -0.003(3) 0.012(4)
C26 0.038(3) 0.046(4) 0.064(5) -0.019(3) 0.009(3) 0.001(3)
C27 0.024(2) 0.028(2) 0.039(3) -0.004(2) 0.006(2) 0.009(2)
C28 0.039(3) 0.041(3) 0.059(4) -0.001(3) 0.012(3) -0.001(3)
C29 0.078(6) 0.052(5) 0.162(11) -0.039(6) 0.089(7) -0.015(4)
C30 0.046(4) 0.058(4) 0.087(6) 0.006(4) 0.039(4) 0.006(3)
C31 0.065(5) 0.051(4) 0.109(8) 0.004(5) 0.049(5) -0.004(4)
C32 0.096(7) 0.065(5) 0.088(7) -0.031(5) 0.050(6) -0.046(5)
C33 0.059(4) 0.035(3) 0.042(4) -0.007(3) 0.019(3) -0.003(3)
C34 0.033(3) 0.030(3) 0.034(3) -0.001(2) 0.011(2) 0.005(2)
C35 0.035(3) 0.034(3) 0.032(3) 0.003(2) 0.011(2) 0.010(2)
C36 0.045(3) 0.054(4) 0.037(3) 0.004(3) 0.013(3) 0.024(3)
C37 0.041(3) 0.070(4) 0.032(3) -0.005(3) 0.004(3) 0.019(3)
C38 0.042(3) 0.046(3) 0.033(3) -0.008(3) 0.006(3) 0.011(3)
C39 0.034(3) 0.035(3) 0.029(3) -0.004(2) 0.008(2) 0.011(2)
C40 0.038(3) 0.030(3) 0.033(3) 0.003(2) 0.013(2) 0.010(2)
C41 0.047(4) 0.052(4) 0.045(4) 0.004(3) 0.026(3) 0.019(3)
C42 0.061(4) 0.035(3) 0.045(4) -0.001(3) 0.025(3) 0.010(3)
C43 0.057(4) 0.121(6) 0.042(4) -0.004(4) 0.001(3) 0.040(4)
C44 0.038(4) 0.191(11) 0.056(5) -0.019(6) 0.002(4) 0.010(6)
C45 0.062(6) 0.187(11) 0.055(5) 0.029(7) 0.015(5) 0.019(6)
C46 0.039(3) 0.036(3) 0.028(3) -0.004(2) 0.007(2) 0.012(2)
C47 0.053(4) 0.036(3) 0.046(4) -0.007(3) 0.011(3) 0.010(3)
C48 0.046(4) 0.045(3) 0.048(4) 0.011(3) 0.017(3) 0.022(3)
C49 0.049(3) 0.024(2) 0.035(3) -0.004(2) 0.007(3) 0.006(2)
C50 0.050(3) 0.034(3) 0.026(3) 0.007(2) 0.016(3) 0.009(2)
C51 0.050(3) 0.028(3) 0.027(3) 0.006(2) 0.011(2) 0.013(2)
N1 0.044(3) 0.022(2) 0.031(2) -0.0022(17) 0.016(2) 0.0067(18)
O1 0.048(2) 0.0215(17) 0.0277(19) 0.0029(14) 0.0165(17) 0.0081(15)
P1 0.0300(7) 0.0313(6) 0.0317(7) -0.0036(5) 0.0086(6) 0.0061(5)
P2 0.0433(8) 0.0214(6) 0.0226(6) 0.0011(5) 0.0121(6) 0.0062(5)
U1 0.03829(11) 0.02202(9) 0.02384(9) 0.00053(6) 0.01460(7) 0.00685(7)

loop_
_atom_type_symbol
_atom_type_description
_atom_type_scat_dispersion_real
_atom_type_scat_dispersion_imag
_atom_type_scat_source
C C 0.0181 0.0091 'International Tables Vol C Tables 4.2.6.8 and 6.1.1.4'
H H 0.0000 0.0000 'International Tables Vol C Tables 4.2.6.8 and 6.1.1.4'
N N 0.0311 0.0180 'International Tables Vol C Tables 4.2.6.8 and 6.1.1.4'
O O 0.0492 0.0322 'International Tables Vol C Tables 4.2.6.8 and 6.1.1.4'
P P 0.2955 0.4335 'International Tables Vol C Tables 4.2.6.8 and 6.1.1.4'
U U -4.3638 13.4090 'International Tables Vol C Tables 4.2.6.8 and 6.1.1.4'

loop_
_geom_angle_atom_site_label_1
_geom_angle_atom_site_label_2
_geom_angle_atom_site_label_3
_geom_angle
_geom_angle_site_symmetry_1
_geom_angle_site_symmetry_3
_geom_angle_publ_flag
C2 C1 C5 105.9(5) . . ?
C2 C1 C6 130.5(6) . . ?
C2 C1 U1 73.8(3) . . ?
C5 C1 C6 122.2(6) . . ?
C5 C1 U1 75.4(3) . . ?
C6 C1 U1 126.4(4) . . ?
C1 C2 H2 123.7 . . ?
C1 C2 U1 77.7(3) . . ?
C3 C2 C1 112.6(6) . . ?
C3 C2 H2 123.7 . . ?
C3 C2 U1 77.1(4) . . ?
U1 C2 H2 113.2 . . ?
C2 C3 C4 105.1(5) . . ?
C2 C3 C10 132.0(7) . . ?
C2 C3 U1 74.4(3) . . ?
C4 C3 C10 122.3(6) . . ?
C4 C3 U1 75.9(4) . . ?
C10 C3 U1 121.6(4) . . ?
C3 C4 H4 125.7 . . ?
C3 C4 U1 74.6(4) . . ?
C5 C4 C3 108.6(6) . . ?
C5 C4 H4 125.7 . . ?
C5 C4 U1 75.6(4) . . ?
U1 C4 H4 116.2 . . ?
C1 C5 H5 126.1 . . ?
C1 C5 U1 75.3(3) . . ?
C4 C5 C1 107.7(6) . . ?
C4 C5 H5 126.1 . . ?
C4 C5 U1 75.7(4) . . ?
U1 C5 H5 115.1 . . ?
C1 C6 C8 109.0(5) . . ?
C1 C6 C9 107.3(6) . . ?
C7 C6 C1 115.3(6) . . ?
C7 C6 C8 109.7(6) . . ?
C7 C6 C9 108.3(6) . . ?
C8 C6 C9 107.0(6) . . ?
C6 C7 H7A 109.5 . . ?
C6 C7 H7B 109.5 . . ?
C6 C7 H7C 109.5 . . ?
H7A C7 H7B 109.5 . . ?
H7A C7 H7C 109.5 . . ?
H7B C7 H7C 109.5 . . ?
C6 C8 H8A 109.5 . . ?
C6 C8 H8B 109.5 . . ?
C6 C8 H8C 109.5 . . ?
H8A C8 H8B 109.5 . . ?
H8A C8 H8C 109.5 . . ?
H8B C8 H8C 109.5 . . ?
C6 C9 H9A 109.5 . . ?
C6 C9 H9B 109.5 . . ?
C6 C9 H9C 109.5 . . ?
H9A C9 H9B 109.5 . . ?
H9A C9 H9C 109.5 . . ?
H9B C9 H9C 109.5 . . ?
C3 C10 C12 112.0(7) . . ?
C3 C10 C13 108.6(5) . . ?
C11 C10 C3 109.0(6) . . ?
C11 C10 C12 108.9(8) . . ?
C11 C10 C13 110.1(8) . . ?
C12 C10 C13 108.2(6) . . ?
C10 C11 H11A 109.5 . . ?
C10 C11 H11B 109.5 . . ?
C10 C11 H11C 109.5 . . ?
H11A C11 H11B 109.5 . . ?
H11A C11 H11C 109.5 . . ?
H11B C11 H11C 109.5 . . ?
C10 C12 H12A 109.5 . . ?
C10 C12 H12B 109.5 . . ?
C10 C12 H12C 109.5 . . ?
H12A C12 H12B 109.5 . . ?
H12A C12 H12C 109.5 . . ?
H12B C12 H12C 109.5 . . ?
C10 C13 H13A 109.5 . . ?
C10 C13 H13B 109.5 . . ?
C10 C13 H13C 109.5 . . ?
H13A C13 H13B 109.5 . . ?
H13A C13 H13C 109.5 . . ?
H13B C13 H13C 109.5 . . ?
C15 C14 C18 105.4(5) . . ?
C15 C14 C19 128.3(5) . . ?
C15 C14 U1 75.4(3) . . ?
C18 C14 C19 125.1(5) . . ?
C18 C14 U1 73.5(3) . . ?
C19 C14 U1 125.6(4) . . ?
C14 C15 H15 124.8 . . ?
C14 C15 U1 75.4(3) . . ?
C16 C15 C14 110.4(5) . . ?
C16 C15 H15 124.8 . . ?
C16 C15 U1 77.5(3) . . ?
U1 C15 H15 114.2 . . ?
C15 C16 C17 106.9(5) . . ?
C15 C16 C23 128.2(6) . . ?
C15 C16 U1 73.9(3) . . ?
C17 C16 C23 123.9(6) . . ?
C17 C16 U1 74.3(4) . . ?
C23 C16 U1 126.1(4) . . ?
C16 C17 H17 125.6 . . ?
C16 C17 C18 108.8(6) . . ?
C16 C17 U1 77.1(4) . . ?
C18 C17 H17 125.6 . . ?
C18 C17 U1 73.3(4) . . ?
U1 C17 H17 116.0 . . ?
C14 C18 H18 125.8 . . ?
C14 C18 U1 76.9(3) . . ?
C17 C18 C14 108.4(5) . . ?
C17 C18 H18 125.8 . . ?
C17 C18 U1 77.5(4) . . ?
U1 C18 H18 112.2 . . ?
C14 C19 C20 112.8(5) . . ?
C14 C19 C21 110.0(4) . . ?
C14 C19 C22 108.9(5) . . ?
C20 C19 C21 108.2(5) . . ?
C22 C19 C20 109.1(5) . . ?
C22 C19 C21 107.8(5) . . ?
C19 C20 H20A 109.5 . . ?
C19 C20 H20B 109.5 . . ?
C19 C20 H20C 109.5 . . ?
H20A C20 H20B 109.5 . . ?
H20A C20 H20C 109.5 . . ?
H20B C20 H20C 109.5 . . ?
C19 C21 H21A 109.5 . . ?
C19 C21 H21B 109.5 . . ?
C19 C21 H21C 109.5 . . ?
H21A C21 H21B 109.5 . . ?
H21A C21 H21C 109.5 . . ?
H21B C21 H21C 109.5 . . ?
C19 C22 H22A 109.5 . . ?
C19 C22 H22B 109.5 . . ?
C19 C22 H22C 109.5 . . ?
H22A C22 H22B 109.5 . . ?
H22A C22 H22C 109.5 . . ?
H22B C22 H22C 109.5 . . ?
C16 C23 C24 107.6(5) . . ?
C16 C23 C26 111.1(6) . . ?
C24 C23 C26 107.1(6) . . ?
C25 C23 C16 113.0(6) . . ?
C25 C23 C24 111.3(7) . . ?
C25 C23 C26 106.6(6) . . ?
C23 C24 H24A 109.5 . . ?
C23 C24 H24B 109.5 . . ?
C23 C24 H24C 109.5 . . ?
H24A C24 H24B 109.5 . . ?
H24A C24 H24C 109.5 . . ?
H24B C24 H24C 109.5 . . ?
C23 C25 H25A 109.5 . . ?
C23 C25 H25B 109.5 . . ?
C23 C25 H25C 109.5 . . ?
H25A C25 H25B 109.5 . . ?
H25A C25 H25C 109.5 . . ?
H25B C25 H25C 109.5 . . ?
C23 C26 H26A 109.5 . . ?
C23 C26 H26B 109.5 . . ?
C23 C26 H26C 109.5 . . ?
H26A C26 H26B 109.5 . . ?
H26A C26 H26C 109.5 . . ?
H26B C26 H26C 109.5 . . ?
C28 C27 P1 121.9(5) . . ?
N1 C27 C28 119.1(5) . . ?
N1 C27 P1 119.0(4) . . ?
C27 C28 H28 105.8 . . ?
C27 C28 C33 110.7(6) . . ?
C29 C28 C27 114.3(6) . . ?
C29 C28 H28 105.8 . . ?
C29 C28 C33 113.6(6) . . ?
C33 C28 H28 105.8 . . ?
C28 C29 H29A 108.5 . . ?
C28 C29 H29B 108.5 . . ?
C28 C29 C30 115.0(8) . . ?
H29A C29 H29B 107.5 . . ?
C30 C29 H29A 108.5 . . ?
C30 C29 H29B 108.5 . . ?
C29 C30 H30A 109.5 . . ?
C29 C30 H30B 109.5 . . ?
H30A C30 H30B 108.1 . . ?
C31 C30 C29 110.6(6) . . ?
C31 C30 H30A 109.5 . . ?
C31 C30 H30B 109.5 . . ?
C30 C31 H31A 108.4 . . ?
C30 C31 H31B 108.4 . . ?
H31A C31 H31B 107.5 . . ?
C32 C31 C30 115.5(8) . . ?
C32 C31 H31A 108.4 . . ?
C32 C31 H31B 108.4 . . ?
C31 C32 H32A 108.2 . . ?
C31 C32 H32B 108.2 . . ?
C31 C32 C33 116.5(7) . . ?
H32A C32 H32B 107.3 . . ?
C33 C32 H32A 108.2 . . ?
C33 C32 H32B 108.2 . . ?
C28 C33 H33A 109.3 . . ?
C28 C33 H33B 109.3 . . ?
C32 C33 C28 111.7(6) . . ?
C32 C33 H33A 109.3 . . ?
C32 C33 H33B 109.3 . . ?
H33A C33 H33B 107.9 . . ?
C35 C34 C39 118.6(5) . . ?
C35 C34 P1 122.1(4) . . ?
C39 C34 P1 119.2(4) . . ?
C34 C35 C40 120.9(5) . . ?
C36 C35 C34 119.6(5) . . ?
C36 C35 C40 119.5(5) . . ?
C35 C36 H36 118.9 . . ?
C37 C36 C35 122.3(6) . . ?
C37 C36 H36 118.9 . . ?
C36 C37 C43 121.7(7) . . ?
C38 C37 C36 117.6(6) . . ?
C38 C37 C43 120.7(6) . . ?
C37 C38 H38 118.7 . . ?
C37 C38 C39 122.5(6) . . ?
C39 C38 H38 118.7 . . ?
C34 C39 C46 121.3(5) . . ?
C38 C39 C34 119.4(5) . . ?
C38 C39 C46 119.3(5) . . ?
C35 C40 H40 107.3 . . ?
C35 C40 C41 114.4(5) . . ?
C35 C40 C42 109.7(5) . . ?
C41 C40 H40 107.3 . . ?
C41 C40 C42 110.4(5) . . ?
C42 C40 H40 107.3 . . ?
C40 C41 H41A 109.5 . . ?
C40 C41 H41B 109.5 . . ?
C40 C41 H41C 109.5 . . ?
H41A C41 H41B 109.5 . . ?
H41A C41 H41C 109.5 . . ?
H41B C41 H41C 109.5 . . ?
C40 C42 H42A 109.5 . . ?
C40 C42 H42B 109.5 . . ?
C40 C42 H42C 109.5 . . ?
H42A C42 H42B 109.5 . . ?
H42A C42 H42C 109.5 . . ?
H42B C42 H42C 109.5 . . ?
C37 C43 H43 93.5 . . ?
C44 C43 C37 116.9(7) . . ?
C44 C43 H43 93.5 . . ?
C45 C43 C37 117.2(8) . . ?
C45 C43 H43 93.5 . . ?
C45 C43 C44 124.8(9) . . ?
C43 C44 H44A 109.5 . . ?
C43 C44 H44B 109.5 . . ?
C43 C44 H44C 109.5 . . ?
H44A C44 H44B 109.5 . . ?
H44A C44 H44C 109.5 . . ?
H44B C44 H44C 109.5 . . ?
C43 C45 H45A 109.5 . . ?
C43 C45 H45B 109.5 . . ?
C43 C45 H45C 109.5 . . ?
H45A C45 H45B 109.5 . . ?
H45A C45 H45C 109.5 . . ?
H45B C45 H45C 109.5 . . ?
C39 C46 H46 106.9 . . ?
C39 C46 C47 114.3(5) . . ?
C39 C46 C48 110.7(5) . . ?
C47 C46 H46 106.9 . . ?
C48 C46 H46 106.9 . . ?
C48 C46 C47 110.9(5) . . ?
C46 C47 H47A 109.5 . . ?
C46 C47 H47B 109.5 . . ?
C46 C47 H47C 109.5 . . ?
H47A C47 H47B 109.5 . . ?
H47A C47 H47C 109.5 . . ?
H47B C47 H47C 109.5 . . ?
C46 C48 H48A 109.5 . . ?
C46 C48 H48B 109.5 . . ?
C46 C48 H48C 109.5 . . ?
H48A C48 H48B 109.5 . . ?
H48A C48 H48C 109.5 . . ?
H48B C48 H48C 109.5 . . ?
H49A C49 H49B 109.5 . . ?
H49A C49 H49C 109.5 . . ?
H49B C49 H49C 109.5 . . ?
P2 C49 H49A 109.5 . . ?
P2 C49 H49B 109.5 . . ?
P2 C49 H49C 109.5 . . ?
H50A C50 H50B 109.5 . . ?
H50A C50 H50C 109.5 . . ?
H50B C50 H50C 109.5 . . ?
P2 C50 H50A 109.5 . . ?
P2 C50 H50B 109.5 . . ?
P2 C50 H50C 109.5 . . ?
H51A C51 H51B 109.5 . . ?
H51A C51 H51C 109.5 . . ?
H51B C51 H51C 109.5 . . ?
P2 C51 H51A 109.5 . . ?
P2 C51 H51B 109.5 . . ?
P2 C51 H51C 109.5 . . ?
C27 N1 U1 178.9(4) . . ?
P2 O1 U1 141.7(2) . . ?
C27 P1 C34 105.9(3) . . ?
C50 P2 C49 107.3(3) . . ?
C51 P2 C49 107.3(3) . . ?
C51 P2 C50 107.0(3) . . ?
O1 P2 C49 109.4(3) . . ?
O1 P2 C50 113.5(3) . . ?
O1 P2 C51 112.1(2) . . ?
C1 U1 C4 47.68(18) . . ?
C1 U1 C5 29.29(17) . . ?
C1 U1 C16 116.36(17) . . ?
C2 U1 C1 28.51(16) . . ?
C2 U1 C3 28.52(18) . . ?
C2 U1 C4 47.0(2) . . ?
C2 U1 C5 47.18(18) . . ?
C2 U1 C14 142.66(17) . . ?
C2 U1 C15 160.7(2) . . ?
C2 U1 C16 134.45(19) . . ?
C2 U1 C17 113.63(19) . . ?
C3 U1 C1 48.03(15) . . ?
C3 U1 C4 29.5(2) . . ?
C3 U1 C5 48.25(18) . . ?
C3 U1 C16 115.5(2) . . ?
C4 U1 C16 88.9(2) . . ?
C5 U1 C4 28.67(19) . . ?
C5 U1 C16 89.37(19) . . ?
C14 U1 C1 154.64(17) . . ?
C14 U1 C3 115.05(16) . . ?
C14 U1 C4 107.62(18) . . ?
C14 U1 C5 126.38(17) . . ?
C14 U1 C16 48.17(16) . . ?
C14 U1 C17 48.22(17) . . ?
C15 U1 C1 144.04(17) . . ?
C15 U1 C3 134.36(19) . . ?
C15 U1 C4 113.8(2) . . ?
C15 U1 C5 117.94(19) . . ?
C15 U1 C14 29.23(15) . . ?
C15 U1 C16 28.57(18) . . ?
C15 U1 C17 47.09(19) . . ?
C17 U1 C1 107.76(18) . . ?
C17 U1 C3 89.21(19) . . ?
C17 U1 C4 66.9(2) . . ?
C17 U1 C5 78.56(19) . . ?
C17 U1 C16 28.56(18) . . ?
C18 U1 C1 125.55(17) . . ?
C18 U1 C2 116.70(18) . . ?
C18 U1 C3 88.19(18) . . ?
C18 U1 C4 78.05(19) . . ?
C18 U1 C5 99.53(18) . . ?
C18 U1 C14 29.64(16) . . ?
C18 U1 C15 47.87(17) . . ?
C18 U1 C16 47.92(16) . . ?
C18 U1 C17 29.19(17) . . ?
N1 U1 C1 110.49(18) . . ?
N1 U1 C2 94.61(19) . . ?
N1 U1 C3 106.67(19) . . ?
N1 U1 C4 136.2(2) . . ?
N1 U1 C5 139.31(18) . . ?
N1 U1 C14 91.73(17) . . ?
N1 U1 C15 102.30(19) . . ?
N1 U1 C16 130.67(19) . . ?
N1 U1 C17 139.51(18) . . ?
N1 U1 C18 112.52(18) . . ?
N1 U1 O1 88.43(15) . . ?
O1 U1 C1 83.89(13) . . ?
O1 U1 C2 107.30(16) . . ?
O1 U1 C3 131.92(14) . . ?
O1 U1 C4 119.12(17) . . ?
O1 U1 C5 90.84(16) . . ?
O1 U1 C14 109.63(14) . . ?
O1 U1 C15 82.62(15) . . ?
O1 U1 C16 82.13(15) . . ?
O1 U1 C17 108.54(16) . . ?
O1 U1 C18 128.35(16) . . ?

loop_
_geom_bond_atom_site_label_1
_geom_bond_atom_site_label_2
_geom_bond_distance
_geom_bond_site_symmetry_2
_geom_bond_publ_flag
C1 C2 1.387(8) . ?
C1 C5 1.437(9) . ?
C1 C6 1.503(8) . ?
C1 U1 2.840(5) . ?
C2 H2 0.9300 . ?
C2 C3 1.384(9) . ?
C2 U1 2.791(6) . ?
C3 C4 1.445(10) . ?
C3 C10 1.514(8) . ?
C3 U1 2.825(6) . ?
C4 H4 0.9300 . ?
C4 C5 1.407(9) . ?
C4 U1 2.843(7) . ?
C5 H5 0.9300 . ?
C5 U1 2.841(7) . ?
C6 C7 1.479(10) . ?
C6 C8 1.540(8) . ?
C6 C9 1.584(11) . ?
C7 H7A 0.9600 . ?
C7 H7B 0.9600 . ?
C7 H7C 0.9600 . ?
C8 H8A 0.9600 . ?
C8 H8B 0.9600 . ?
C8 H8C 0.9600 . ?
C9 H9A 0.9600 . ?
C9 H9B 0.9600 . ?
C9 H9C 0.9600 . ?
C10 C11 1.513(11) . ?
C10 C12 1.521(13) . ?
C10 C13 1.534(10) . ?
C11 H11A 0.9600 . ?
C11 H11B 0.9600 . ?
C11 H11C 0.9600 . ?
C12 H12A 0.9600 . ?
C12 H12B 0.9600 . ?
C12 H12C 0.9600 . ?
C13 H13A 0.9600 . ?
C13 H13B 0.9600 . ?
C13 H13C 0.9600 . ?
C14 C15 1.420(7) . ?
C14 C18 1.429(8) . ?
C14 C19 1.507(7) . ?
C14 U1 2.814(5) . ?
C15 H15 0.9300 . ?
C15 C16 1.401(9) . ?
C15 U1 2.814(5) . ?
C16 C17 1.403(9) . ?
C16 C23 1.528(8) . ?
C16 U1 2.860(6) . ?
C17 H17 0.9300 . ?
C17 C18 1.411(8) . ?
C17 U1 2.824(7) . ?
C18 H18 0.9300 . ?
C18 U1 2.770(6) . ?
C19 C20 1.528(8) . ?
C19 C21 1.547(8) . ?
C19 C22 1.527(8) . ?
C20 H20A 0.9600 . ?
C20 H20B 0.9600 . ?
C20 H20C 0.9600 . ?
C21 H21A 0.9600 . ?
C21 H21B 0.9600 . ?
C21 H21C 0.9600 . ?
C22 H22A 0.9600 . ?
C22 H22B 0.9600 . ?
C22 H22C 0.9600 . ?
C23 C24 1.534(9) . ?
C23 C25 1.502(10) . ?
C23 C26 1.541(11) . ?
C24 H24A 0.9600 . ?
C24 H24B 0.9600 . ?
C24 H24C 0.9600 . ?
C25 H25A 0.9600 . ?
C25 H25B 0.9600 . ?
C25 H25C 0.9600 . ?
C26 H26A 0.9600 . ?
C26 H26B 0.9600 . ?
C26 H26C 0.9600 . ?
C27 C28 1.545(8) . ?
C27 N1 1.360(7) . ?
C27 P1 1.732(6) . ?
C28 H28 0.9800 . ?
C28 C29 1.444(12) . ?
C28 C33 1.548(9) . ?
C29 H29A 0.9700 . ?
C29 H29B 0.9700 . ?
C29 C30 1.530(9) . ?
C30 H30A 0.9700 . ?
C30 H30B 0.9700 . ?
C30 C31 1.503(11) . ?
C31 H31A 0.9700 . ?
C31 H31B 0.9700 . ?
C31 C32 1.432(13) . ?
C32 H32A 0.9700 . ?
C32 H32B 0.9700 . ?
C32 C33 1.510(10) . ?
C33 H33A 0.9700 . ?
C33 H33B 0.9700 . ?
C34 C35 1.410(8) . ?
C34 C39 1.417(8) . ?
C34 P1 1.854(6) . ?
C35 C36 1.392(9) . ?
C35 C40 1.521(8) . ?
C36 H36 0.9300 . ?
C36 C37 1.390(9) . ?
C37 C38 1.384(9) . ?
C37 C43 1.525(10) . ?
C38 H38 0.9300 . ?
C38 C39 1.389(8) . ?
C39 C46 1.520(8) . ?
C40 H40 0.9800 . ?
C40 C41 1.525(8) . ?
C40 C42 1.533(8) . ?
C41 H41A 0.9600 . ?
C41 H41B 0.9600 . ?
C41 H41C 0.9600 . ?
C42 H42A 0.9600 . ?
C42 H42B 0.9600 . ?
C42 H42C 0.9600 . ?
C43 H43 0.9800 . ?
C43 C44 1.401(12) . ?
C43 C45 1.398(12) . ?
C44 H44A 0.9600 . ?
C44 H44B 0.9600 . ?
C44 H44C 0.9600 . ?
C45 H45A 0.9600 . ?
C45 H45B 0.9600 . ?
C45 H45C 0.9600 . ?
C46 H46 0.9800 . ?
C46 C47 1.541(8) . ?
C46 C48 1.525(8) . ?
C47 H47A 0.9600 . ?
C47 H47B 0.9600 . ?
C47 H47C 0.9600 . ?
C48 H48A 0.9600 . ?
C48 H48B 0.9600 . ?
C48 H48C 0.9600 . ?
C49 H49A 0.9600 . ?
C49 H49B 0.9600 . ?
C49 H49C 0.9600 . ?
C49 P2 1.800(5) . ?
C50 H50A 0.9600 . ?
C50 H50B 0.9600 . ?
C50 H50C 0.9600 . ?
C50 P2 1.787(5) . ?
C51 H51A 0.9600 . ?
C51 H51B 0.9600 . ?
C51 H51C 0.9600 . ?
C51 P2 1.782(6) . ?
N1 U1 2.031(5) . ?
O1 P2 1.518(4) . ?
O1 U1 2.354(3) . ?

loop_
_geom_torsion_atom_site_label_1
_geom_torsion_atom_site_label_2
_geom_torsion_atom_site_label_3
_geom_torsion_atom_site_label_4
_geom_torsion
_geom_torsion_site_symmetry_1
_geom_torsion_site_symmetry_2
_geom_torsion_site_symmetry_3
_geom_torsion_site_symmetry_4
_geom_torsion_publ_flag
C1 C2 C3 C4 -0.3(7) . . . . ?
C1 C2 C3 C10 170.6(6) . . . . ?
C1 C2 C3 U1 -70.6(4) . . . . ?
C2 C1 C5 C4 -1.4(7) . . . . ?
C2 C1 C5 U1 68.0(4) . . . . ?
C2 C1 C6 C7 -160.5(7) . . . . ?
C2 C1 C6 C8 75.7(9) . . . . ?
C2 C1 C6 C9 -39.8(8) . . . . ?
C2 C3 C4 C5 -0.6(8) . . . . ?
C2 C3 C4 U1 -69.2(4) . . . . ?
C2 C3 C10 C11 -43.4(12) . . . . ?
C2 C3 C10 C12 -164.0(7) . . . . ?
C2 C3 C10 C13 76.5(9) . . . . ?
C3 C4 C5 C1 1.2(8) . . . . ?
C3 C4 C5 U1 -67.9(5) . . . . ?
C4 C3 C10 C11 126.2(9) . . . . ?
C4 C3 C10 C12 5.6(9) . . . . ?
C4 C3 C10 C13 -113.9(8) . . . . ?
C5 C1 C2 C3 1.1(7) . . . . ?
C5 C1 C2 U1 -69.2(4) . . . . ?
C5 C1 C6 C7 35.0(9) . . . . ?
C5 C1 C6 C8 -88.8(7) . . . . ?
C5 C1 C6 C9 155.7(6) . . . . ?
C6 C1 C2 C3 -165.4(6) . . . . ?
C6 C1 C2 U1 124.4(6) . . . . ?
C6 C1 C5 C4 166.4(6) . . . . ?
C6 C1 C5 U1 -124.1(5) . . . . ?
C10 C3 C4 C5 -172.6(6) . . . . ?
C10 C3 C4 U1 118.8(6) . . . . ?
C14 C15 C16 C17 -1.5(7) . . . . ?
C14 C15 C16 C23 167.3(5) . . . . ?
C14 C15 C16 U1 -69.0(4) . . . . ?
C15 C14 C18 C17 -2.6(7) . . . . ?
C15 C14 C18 U1 69.2(4) . . . . ?
C15 C14 C19 C20 -139.2(6) . . . . ?
C15 C14 C19 C21 -18.4(8) . . . . ?
C15 C14 C19 C22 99.5(7) . . . . ?
C15 C16 C17 C18 -0.2(7) . . . . ?
C15 C16 C17 U1 -67.2(4) . . . . ?
C15 C16 C23 C24 -96.9(8) . . . . ?
C15 C16 C23 C25 139.8(7) . . . . ?
C15 C16 C23 C26 20.0(9) . . . . ?
C16 C17 C18 C14 1.8(7) . . . . ?
C16 C17 C18 U1 -69.6(5) . . . . ?
C17 C16 C23 C24 70.2(8) . . . . ?
C17 C16 C23 C25 -53.1(9) . . . . ?
C17 C16 C23 C26 -172.9(6) . . . . ?
C18 C14 C15 C16 2.6(6) . . . . ?
C18 C14 C15 U1 -67.9(4) . . . . ?
C18 C14 C19 C20 55.0(8) . . . . ?
C18 C14 C19 C21 175.8(5) . . . . ?
C18 C14 C19 C22 -66.3(7) . . . . ?
C19 C14 C15 C16 -165.4(5) . . . . ?
C19 C14 C15 U1 124.1(6) . . . . ?
C19 C14 C18 C17 165.8(5) . . . . ?
C19 C14 C18 U1 -122.3(5) . . . . ?
C23 C16 C17 C18 -169.6(6) . . . . ?
C23 C16 C17 U1 123.3(5) . . . . ?
C27 C28 C29 C30 -178.3(7) . . . . ?
C27 C28 C33 C32 175.3(7) . . . . ?
C28 C27 P1 C34 -8.2(5) . . . . ?
C28 C29 C30 C31 50.0(13) . . . . ?
C29 C28 C33 C32 45.1(11) . . . . ?
C29 C30 C31 C32 -47.7(14) . . . . ?
C30 C31 C32 C33 47.1(15) . . . . ?
C31 C32 C33 C28 -43.9(14) . . . . ?
C33 C28 C29 C30 -50.0(12) . . . . ?
C34 C35 C36 C37 0.5(10) . . . . ?
C34 C35 C40 C41 -146.2(6) . . . . ?
C34 C35 C40 C42 89.0(7) . . . . ?
C34 C39 C46 C47 141.2(6) . . . . ?
C34 C39 C46 C48 -92.8(7) . . . . ?
C35 C34 C39 C38 -1.0(9) . . . . ?
C35 C34 C39 C46 177.9(5) . . . . ?
C35 C34 P1 C27 87.7(5) . . . . ?
C35 C36 C37 C38 -0.5(11) . . . . ?
C35 C36 C37 C43 178.0(7) . . . . ?
C36 C35 C40 C41 35.2(8) . . . . ?
C36 C35 C40 C42 -89.6(7) . . . . ?
C36 C37 C38 C39 -0.2(11) . . . . ?
C36 C37 C43 C44 -33.2(15) . . . . ?
C36 C37 C43 C45 135.3(11) . . . . ?
C37 C38 C39 C34 1.0(10) . . . . ?
C37 C38 C39 C46 -178.0(6) . . . . ?
C38 C37 C43 C44 145.2(10) . . . . ?
C38 C37 C43 C45 -46.3(15) . . . . ?
C38 C39 C46 C47 -39.9(8) . . . . ?
C38 C39 C46 C48 86.1(7) . . . . ?
C39 C34 C35 C36 0.3(8) . . . . ?
C39 C34 C35 C40 -178.3(5) . . . . ?
C39 C34 P1 C27 -96.8(5) . . . . ?
C40 C35 C36 C37 179.1(6) . . . . ?
C43 C37 C38 C39 -178.7(7) . . . . ?
N1 C27 C28 C29 46.2(9) . . . . ?
N1 C27 C28 C33 -83.6(7) . . . . ?
N1 C27 P1 C34 174.2(4) . . . . ?
P1 C27 C28 C29 -131.4(7) . . . . ?
P1 C27 C28 C33 98.8(6) . . . . ?
P1 C34 C35 C36 175.9(5) . . . . ?
P1 C34 C35 C40 -2.7(8) . . . . ?
P1 C34 C39 C38 -176.7(5) . . . . ?
P1 C34 C39 C46 2.3(8) . . . . ?
U1 C1 C2 C3 70.2(5) . . . . ?
U1 C1 C5 C4 -69.4(5) . . . . ?
U1 C1 C6 C7 -60.5(8) . . . . ?
U1 C1 C6 C8 175.8(5) . . . . ?
U1 C1 C6 C9 60.3(6) . . . . ?
U1 C2 C3 C4 70.3(4) . . . . ?
U1 C2 C3 C10 -118.8(7) . . . . ?
U1 C3 C4 C5 68.6(5) . . . . ?
U1 C3 C10 C11 -140.9(8) . . . . ?
U1 C3 C10 C12 98.6(7) . . . . ?
U1 C3 C10 C13 -20.9(8) . . . . ?
U1 C4 C5 C1 69.1(4) . . . . ?
U1 C14 C15 C16 70.5(4) . . . . ?
U1 C14 C18 C17 -71.9(5) . . . . ?
U1 C14 C19 C20 -39.4(6) . . . . ?
U1 C14 C19 C21 81.4(5) . . . . ?
U1 C14 C19 C22 -160.7(4) . . . . ?
U1 C15 C16 C17 67.5(4) . . . . ?
U1 C15 C16 C23 -123.6(6) . . . . ?
U1 C16 C17 C18 67.0(5) . . . . ?
U1 C16 C23 C24 165.2(5) . . . . ?
U1 C16 C23 C25 41.9(9) . . . . ?
U1 C16 C23 C26 -77.9(7) . . . . ?
U1 C17 C18 C14 71.4(4) . . . . ?
U1 O1 P2 C49 -176.2(4) . . . . ?
U1 O1 P2 C50 -56.4(5) . . . . ?
U1 O1 P2 C51 64.9(4) . . . . ?

loop_
_smtbx_masks_void_nr
_smtbx_masks_void_average_x
_smtbx_masks_void_average_y
_smtbx_masks_void_average_z
_smtbx_masks_void_volume
_smtbx_masks_void_count_electrons
_smtbx_masks_void_content
1 0.000 0.000 0.000 265.5 50.0 ?
2 0.283 0.583 0.762 25.3 0.0 ?
3 0.717 0.417 0.238 25.3 0.0 ?
